data_7711761
loop_
_publ_author_name
'Luz, Christian'
'Glok, Eduard'
'Horrer, G\"unther'
'Radius, Udo'

_publ_section_title
;
 N Heterocyclic Carbene and Cyclic (Alkyl)(amino)carbene Complexes of
 Molybdenum(IV) and Tungsten(IV)
;
_journal_name_full 'Dalton Transactions'
_journal_paper_doi 10.1039/D2DT03409C
_journal_year 2022
_chemical_formula_moiety 'C25 H34 Cl4 Mo N2 S'
_chemical_formula_sum 'C25 H34 Cl4 Mo N2 S'
_chemical_formula_weight 632.34
_space_group_crystal_system monoclinic
_space_group_IT_number 14
_space_group_name_Hall '-P 2yn'
_space_group_name_H-M_alt 'P 1 21/n 1'
_atom_sites_solution_hydrogens geom
_atom_sites_solution_primary dual
_atom_sites_solution_secondary difmap
_audit_creation_method SHELXL-2018/3
_audit_update_record
;
2022-10-20 deposited with the CCDC.	2022-11-14 downloaded from the CCDC.
;
_cell_angle_alpha 90
_cell_angle_beta 99.9330(10)
_cell_angle_gamma 90
_cell_formula_units_Z 4
_cell_length_a 9.97100(10)
_cell_length_b 12.7873(2)
_cell_length_c 22.6725(3)
_cell_measurement_reflns_used 18289
_cell_measurement_temperature 100(2)
_cell_measurement_theta_max 77.1120
_cell_measurement_theta_min 3.9890
_cell_volume 2847.46(7)
_computing_cell_refinement 'CrysAlisPro 1.171.40.53 (Rigaku OD, 2019)'
_computing_data_collection 'CrysAlisPro 1.171.40.53 (Rigaku OD, 2019)'
_computing_data_reduction 'CrysAlisPro 1.171.40.53 (Rigaku OD, 2019)'
_computing_molecular_graphics 'ShelXLe (Huebschle et all, 2011)'
_computing_publication_material 'SHELXL-2014/6 (Sheldrick, 2014)'
_computing_structure_refinement 'SHELXL-2018/3 (Sheldrick, 2018)'
_computing_structure_solution 'SHELXT 2014/5 (Sheldrick, 2014)'
_diffrn_ambient_temperature 100(2)
_diffrn_measured_fraction_theta_full 0.997
_diffrn_measured_fraction_theta_max 0.979
_diffrn_measurement_device_type 'XtaLAB Synergy, Dualflex, HyPix'
_diffrn_measurement_method '\w scans'
_diffrn_radiation_type CuK\a
_diffrn_radiation_wavelength 1.54184
_diffrn_reflns_av_R_equivalents 0.0723
_diffrn_reflns_av_unetI/netI 0.0495
_diffrn_reflns_Laue_measured_fraction_full 0.997
_diffrn_reflns_Laue_measured_fraction_max 0.979
_diffrn_reflns_limit_h_max 12
_diffrn_reflns_limit_h_min -12
_diffrn_reflns_limit_k_max 16
_diffrn_reflns_limit_k_min -13
_diffrn_reflns_limit_l_max 25
_diffrn_reflns_limit_l_min -28
_diffrn_reflns_number 28083
_diffrn_reflns_point_group_measured_fraction_full 0.997
_diffrn_reflns_point_group_measured_fraction_max 0.979
_diffrn_reflns_theta_full 72.000
_diffrn_reflns_theta_max 77.438
_diffrn_reflns_theta_min 3.959
_diffrn_source 'micro-focus sealed X-ray tube'
_exptl_absorpt_coefficient_mu 8.028
_exptl_absorpt_correction_T_max 1.000
_exptl_absorpt_correction_T_min 0.254
_exptl_absorpt_correction_type gaussian
_exptl_absorpt_process_details
;
CrysAlisPro 1.171.41.73a (Rigaku Oxford Diffraction, 2020)
Numerical absorption correction based on gaussian integration over
a multifaceted crystal model
Empirical absorption correction using spherical harmonics,
implemented in SCALE3 ABSPACK scaling algorithm.
;
_exptl_crystal_colour red
_exptl_crystal_density_diffrn 1.475
_exptl_crystal_description block
_exptl_crystal_F_000 1296
_exptl_crystal_size_max 0.310
_exptl_crystal_size_mid 0.190
_exptl_crystal_size_min 0.100
_refine_diff_density_max 0.746
_refine_diff_density_min -1.189
_refine_diff_density_rms 0.104
_refine_ls_extinction_method none
_refine_ls_goodness_of_fit_ref 1.073
_refine_ls_hydrogen_treatment constr
_refine_ls_matrix_type full
_refine_ls_number_parameters 325
_refine_ls_number_reflns 5930
_refine_ls_number_restraints 18
_refine_ls_restrained_S_all 1.072
_refine_ls_R_factor_all 0.0443
_refine_ls_R_factor_gt 0.0398
_refine_ls_shift/su_max 0.001
_refine_ls_shift/su_mean 0.000
_refine_ls_structure_factor_coef Fsqd
_refine_ls_weighting_details 'w=1/[\s^2^(Fo^2^)+(0.0536P)^2^+2.7567P] where P=(Fo^2^+2Fc^2^)/3'
_refine_ls_weighting_scheme calc
_refine_ls_wR_factor_gt 0.1039
_refine_ls_wR_factor_ref 0.1070
_reflns_Friedel_coverage 0.000
_reflns_number_gt 5252
_reflns_number_total 5930
_reflns_threshold_expression 'I > 2\s(I)'
_cod_data_source_file d2dt03409c2.cif
_cod_data_source_block compound_6
_cod_original_sg_symbol_H-M 'P 21/n'
_cod_database_code 7711761
_shelx_shelxl_version_number 2018/3
_shelx_space_group_comment
;
The symmetry employed for this shelxl refinement is uniquely defined
by the following loop, which should always be used as a source of
symmetry information in preference to the above space-group names.
They are only intended as comments.
;
_shelx_estimated_absorpt_t_min 0.190
_shelx_estimated_absorpt_t_max 0.501

loop_
_space_group_symop_operation_xyz
'x, y, z'
'-x+1/2, y+1/2, -z+1/2'
'-x, -y, -z'
'x-1/2, -y-1/2, z-1/2'

loop_
_atom_site_label
_atom_site_type_symbol
_atom_site_fract_x
_atom_site_fract_y
_atom_site_fract_z
_atom_site_U_iso_or_equiv
_atom_site_adp_type
_atom_site_occupancy
_atom_site_site_symmetry_order
_atom_site_calc_flag
_atom_site_refinement_flags_posn
_atom_site_refinement_flags_adp
_atom_site_refinement_flags_occupancy
_atom_site_disorder_assembly
_atom_site_disorder_group
Mo01 Mo 0.56795(2) 0.69754(2) 0.38482(2) 0.01896(9) Uani 1 1 d . . . . .
Cl02 Cl 0.44903(7) 0.54413(6) 0.34528(3) 0.02756(16) Uani 1 1 d . . . . .
Cl03 Cl 0.73489(7) 0.65758(6) 0.32841(3) 0.02690(16) Uani 1 1 d . . . . .
Cl04 Cl 0.42574(7) 0.70085(6) 0.45605(3) 0.02956(17) Uani 1 1 d . . . . .
S005 S 0.74529(7) 0.59535(6) 0.46206(3) 0.02353(15) Uani 1 1 d . . . . .
Cl06 Cl 0.68050(8) 0.84835(6) 0.42396(3) 0.03033(17) Uani 1 1 d . . . . .
N007 N 0.4682(3) 0.8242(2) 0.25931(11) 0.0259(5) Uani 1 1 d . . . . .
N008 N 0.3235(3) 0.8481(2) 0.31840(11) 0.0294(6) Uani 1 1 d . . . . .
C009 C 0.5798(3) 0.7941(2) 0.22964(13) 0.0238(6) Uani 1 1 d . . . . .
C00A C 0.4418(3) 0.7961(2) 0.31482(13) 0.0219(6) Uani 1 1 d . . . . .
C00B C 0.2462(3) 0.8493(3) 0.36666(13) 0.0281(6) Uani 1 1 d . . . . .
C00C C 0.5637(3) 0.7057(2) 0.19316(13) 0.0268(6) Uani 1 1 d . . . . .
C00D C 0.6936(4) 0.8579(3) 0.23607(14) 0.0323(7) Uani 1 1 d . . . . .
C00E C 0.1418(3) 0.7755(3) 0.36576(15) 0.0334(7) Uani 1 1 d . . . . .
C00F C 0.4395(4) 0.6378(3) 0.18708(15) 0.0374(8) Uani 1 1 d . . . . .
H00A H 0.443920 0.584153 0.156633 0.056 Uiso 1 1 calc R U . . .
H00B H 0.357962 0.680813 0.175085 0.056 Uiso 1 1 calc R U . . .
H00C H 0.435365 0.604174 0.225562 0.056 Uiso 1 1 calc R U . . .
C00G C 0.2735(3) 0.9263(3) 0.41037(15) 0.0321(7) Uani 1 1 d . . . . .
C00H C 0.6925(3) 0.5765(3) 0.53413(13) 0.0306(7) Uani 1 1 d . . . . .
H00D H 0.594510 0.558578 0.528048 0.037 Uiso 1 1 calc R U . . .
H00E H 0.744365 0.517982 0.555729 0.037 Uiso 1 1 calc R U . . .
C00I C 0.6725(4) 0.6807(3) 0.16380(14) 0.0352(8) Uani 1 1 d . . . . .
H00I H 0.665719 0.620421 0.138982 0.042 Uiso 1 1 calc R U . . .
C00J C 0.1975(3) 0.9250(3) 0.45646(15) 0.0383(8) Uani 1 1 d . . . . .
H00J H 0.215923 0.975712 0.487412 0.046 Uiso 1 1 calc R U . . .
C00K C 0.3685(4) 0.8910(3) 0.23050(15) 0.0374(8) Uani 1 1 d . . . . .
H00K H 0.364682 0.920767 0.191857 0.045 Uiso 1 1 calc R U . . .
C00L C 0.0674(3) 0.7791(4) 0.41206(17) 0.0416(9) Uani 1 1 d . . . . .
H00L H -0.004817 0.730707 0.412202 0.050 Uiso 1 1 calc R U . . .
C00M C 0.7985(4) 0.8291(3) 0.20574(16) 0.0389(8) Uani 1 1 d . . . . .
H00M H 0.878189 0.871032 0.209814 0.047 Uiso 1 1 calc R U . . .
C00N C 0.3792(4) 1.0094(3) 0.40878(18) 0.0399(8) Uani 1 1 d . . . . .
H00F H 0.388205 1.051770 0.445255 0.060 Uiso 1 1 calc R U . . .
H00G H 0.351674 1.054168 0.373709 0.060 Uiso 1 1 calc R U . . .
H00H H 0.466829 0.976406 0.406326 0.060 Uiso 1 1 calc R U . . .
C00O C 0.2789(4) 0.9057(3) 0.26706(15) 0.0403(8) Uani 1 1 d . . . . .
H00O H 0.199319 0.947825 0.259337 0.048 Uiso 1 1 calc R U . . .
C00P C 0.7889(4) 0.7407(3) 0.16979(16) 0.0402(8) Uani 1 1 d . . . . .
C00R C 0.7178(4) 0.6756(3) 0.57087(15) 0.0371(8) Uani 1 1 d . . . . .
H00N H 0.687243 0.665622 0.609317 0.056 Uiso 1 1 calc R U . . .
H00P H 0.667188 0.733485 0.549129 0.056 Uiso 1 1 calc R U . . .
H00Q H 0.815326 0.691731 0.577963 0.056 Uiso 1 1 calc R U . . .
C00S C 0.1122(4) 0.6949(3) 0.31722(19) 0.0434(9) Uani 1 1 d . . . . .
H00R H 0.030973 0.655091 0.322245 0.065 Uiso 1 1 calc R U . . .
H00S H 0.190001 0.647295 0.319574 0.065 Uiso 1 1 calc R U . . .
H00T H 0.096396 0.729633 0.278101 0.065 Uiso 1 1 calc R U . . .
C00T C 0.0958(3) 0.8517(4) 0.45848(15) 0.0428(9) Uani 1 1 d . . . . .
C00U C 0.7072(5) 0.9534(3) 0.27526(17) 0.0502(10) Uani 1 1 d . . . . .
H00U H 0.788229 0.992898 0.269589 0.075 Uiso 1 1 calc R U . . .
H00V H 0.715896 0.932184 0.317279 0.075 Uiso 1 1 calc R U . . .
H00W H 0.626240 0.997491 0.264466 0.075 Uiso 1 1 calc R U . . .
C00V C 0.0191(4) 0.8499(5) 0.51040(18) 0.0675(16) Uani 1 1 d . . . . .
H00X H -0.076679 0.832843 0.495716 0.101 Uiso 1 1 calc R U . . .
H00Y H 0.025202 0.918692 0.529714 0.101 Uiso 1 1 calc R U . . .
H00Z H 0.058980 0.796922 0.539449 0.101 Uiso 1 1 calc R U . . .
C00W C 0.9046(6) 0.7125(5) 0.1376(2) 0.0680(15) Uani 1 1 d . . . . .
H010 H 0.946108 0.776531 0.125304 0.102 Uiso 1 1 calc R U . . .
H011 H 0.869571 0.670390 0.102197 0.102 Uiso 1 1 calc R U . . .
H012 H 0.973076 0.672212 0.164553 0.102 Uiso 1 1 calc R U . . .
C1_1 C 0.7655(16) 0.459(2) 0.4335(12) 0.030(3) Uani 0.5 1 d . U P A 1
H1A_1 H 0.747454 0.408042 0.463859 0.036 Uiso 0.5 1 calc R U P A 1
H1AB_1 H 0.697966 0.447854 0.396636 0.036 Uiso 0.5 1 calc R U P A 1
C2_1 C 0.9073(6) 0.4424(6) 0.4201(3) 0.0339(14) Uani 0.5 1 d . U P A 1
H2A_1 H 0.911216 0.374877 0.400047 0.051 Uiso 0.5 1 calc R U P A 1
H2B_1 H 0.973040 0.442775 0.457638 0.051 Uiso 0.5 1 calc R U P A 1
H2C_1 H 0.929641 0.498524 0.394012 0.051 Uiso 0.5 1 calc R U P A 1
C1_2 C 0.7334(17) 0.464(2) 0.4359(11) 0.033(3) Uani 0.5 1 d . U P A 2
H1A_2 H 0.650707 0.430943 0.446489 0.040 Uiso 0.5 1 calc R U P A 2
H1AB_2 H 0.724080 0.463376 0.391729 0.040 Uiso 0.5 1 calc R U P A 2
C2_2 C 0.8568(9) 0.3993(7) 0.4625(4) 0.055(2) Uani 0.5 1 d . U P A 2
H2A_2 H 0.844262 0.326952 0.448358 0.082 Uiso 0.5 1 calc R U P A 2
H2B_2 H 0.867795 0.400732 0.506239 0.082 Uiso 0.5 1 calc R U P A 2
H2C_2 H 0.938231 0.428717 0.449922 0.082 Uiso 0.5 1 calc R U P A 2

loop_
_atom_site_aniso_label
_atom_site_aniso_U_11
_atom_site_aniso_U_22
_atom_site_aniso_U_33
_atom_site_aniso_U_23
_atom_site_aniso_U_13
_atom_site_aniso_U_12
Mo01 0.01814(13) 0.01965(14) 0.01906(13) -0.00008(8) 0.00313(9) -0.00049(8)
Cl02 0.0278(3) 0.0245(3) 0.0287(3) -0.0012(3) 0.0001(3) -0.0054(3)
Cl03 0.0236(3) 0.0338(4) 0.0247(3) 0.0023(3) 0.0079(2) 0.0041(3)
Cl04 0.0265(4) 0.0367(4) 0.0276(3) 0.0048(3) 0.0107(3) 0.0058(3)
S005 0.0246(3) 0.0236(3) 0.0221(3) 0.0000(3) 0.0030(2) 0.0009(3)
Cl06 0.0330(4) 0.0235(3) 0.0318(4) -0.0031(3) -0.0019(3) -0.0042(3)
N007 0.0305(13) 0.0248(12) 0.0233(12) 0.0033(10) 0.0067(10) 0.0049(10)
N008 0.0291(13) 0.0327(14) 0.0268(12) 0.0012(11) 0.0058(10) 0.0086(11)
C009 0.0303(15) 0.0223(14) 0.0191(13) 0.0037(10) 0.0055(11) 0.0011(11)
C00A 0.0229(14) 0.0204(13) 0.0217(13) -0.0004(10) 0.0017(10) 0.0014(10)
C00B 0.0215(14) 0.0355(17) 0.0270(14) 0.0009(13) 0.0036(11) 0.0100(12)
C00C 0.0369(17) 0.0225(14) 0.0197(13) 0.0061(11) 0.0016(12) 0.0033(12)
C00D 0.0415(18) 0.0299(16) 0.0255(14) 0.0051(13) 0.0055(13) -0.0055(14)
C00E 0.0229(15) 0.0423(19) 0.0329(16) -0.0023(14) -0.0014(12) 0.0061(14)
C00F 0.051(2) 0.0309(17) 0.0266(15) 0.0014(13) -0.0039(14) -0.0105(15)
C00G 0.0267(15) 0.0341(17) 0.0354(16) -0.0008(13) 0.0050(12) 0.0073(13)
C00H 0.0298(15) 0.0381(17) 0.0243(14) 0.0039(13) 0.0054(12) -0.0015(13)
C00I 0.054(2) 0.0310(16) 0.0220(14) 0.0054(13) 0.0122(14) 0.0133(15)
C00J 0.0271(16) 0.054(2) 0.0333(16) -0.0103(16) 0.0045(13) 0.0094(15)
C00K 0.047(2) 0.0384(19) 0.0264(15) 0.0109(14) 0.0048(13) 0.0178(16)
C00L 0.0204(15) 0.064(3) 0.0398(19) 0.0022(18) 0.0033(13) -0.0043(15)
C00M 0.0327(17) 0.048(2) 0.0369(17) 0.0154(16) 0.0082(14) -0.0060(15)
C00N 0.0324(17) 0.0348(18) 0.053(2) -0.0066(16) 0.0093(15) 0.0044(14)
C00O 0.0426(19) 0.045(2) 0.0323(16) 0.0087(15) 0.0031(14) 0.0244(16)
C00P 0.0434(19) 0.048(2) 0.0333(17) 0.0191(16) 0.0178(15) 0.0146(17)
C00R 0.0398(19) 0.046(2) 0.0256(15) -0.0037(14) 0.0061(13) 0.0012(15)
C00S 0.0309(18) 0.048(2) 0.049(2) -0.0141(17) -0.0020(15) -0.0008(15)
C00T 0.0197(15) 0.077(3) 0.0319(17) -0.0028(18) 0.0048(12) 0.0062(16)
C00U 0.077(3) 0.036(2) 0.0389(19) -0.0013(16) 0.0120(19) -0.027(2)
C00V 0.033(2) 0.136(5) 0.036(2) -0.006(3) 0.0116(16) -0.011(3)
C00W 0.070(3) 0.084(4) 0.060(3) 0.027(3) 0.038(3) 0.033(3)
C1_1 0.030(5) 0.022(5) 0.037(5) 0.000(4) 0.006(4) 0.006(5)
C2_1 0.025(3) 0.031(3) 0.044(4) -0.011(3) 0.000(3) 0.009(2)
C1_2 0.044(7) 0.024(5) 0.030(5) -0.003(4) 0.004(6) 0.010(6)
C2_2 0.056(5) 0.045(4) 0.056(5) -0.011(4) -0.009(4) 0.019(4)

loop_
_atom_type_symbol
_atom_type_description
_atom_type_scat_dispersion_real
_atom_type_scat_dispersion_imag
_atom_type_scat_source
C C 0.0181 0.0091 'International Tables Vol C Tables 4.2.6.8 and 6.1.1.4'
H H 0.0000 0.0000 'International Tables Vol C Tables 4.2.6.8 and 6.1.1.4'
N N 0.0311 0.0180 'International Tables Vol C Tables 4.2.6.8 and 6.1.1.4'
S S 0.3331 0.5567 'International Tables Vol C Tables 4.2.6.8 and 6.1.1.4'
Cl Cl 0.3639 0.7018 'International Tables Vol C Tables 4.2.6.8 and 6.1.1.4'
Mo Mo -0.0483 2.7339 'International Tables Vol C Tables 4.2.6.8 and 6.1.1.4'

loop_
_geom_angle_atom_site_label_1
_geom_angle_atom_site_label_2
_geom_angle_atom_site_label_3
_geom_angle
_geom_angle_site_symmetry_1
_geom_angle_site_symmetry_3
_geom_angle_publ_flag
C00A Mo01 Cl03 95.84(8) . . ?
C00A Mo01 Cl04 98.45(8) . . ?
Cl03 Mo01 Cl04 165.08(3) . . ?
C00A Mo01 Cl06 88.78(7) . . ?
Cl03 Mo01 Cl06 92.75(3) . . ?
Cl04 Mo01 Cl06 91.82(3) . . ?
C00A Mo01 Cl02 90.84(7) . . ?
Cl03 Mo01 Cl02 88.23(3) . . ?
Cl04 Mo01 Cl02 87.30(3) . . ?
Cl06 Mo01 Cl02 178.98(3) . . ?
C00A Mo01 S005 171.84(8) . . ?
Cl03 Mo01 S005 78.04(2) . . ?
Cl04 Mo01 S005 88.10(2) . . ?
Cl06 Mo01 S005 86.15(2) . . ?
Cl02 Mo01 S005 94.34(2) . . ?
C1_2 S005 C00H 99.3(7) . . ?
C00H S005 C1_1 104.6(7) . . ?
C1_2 S005 Mo01 104.5(7) . . ?
C00H S005 Mo01 113.66(11) . . ?
C1_1 S005 Mo01 109.4(7) . . ?
C00A N007 C00K 110.9(3) . . ?
C00A N007 C009 129.7(3) . . ?
C00K N007 C009 119.4(3) . . ?
C00A N008 C00O 111.3(3) . . ?
C00A N008 C00B 129.0(3) . . ?
C00O N008 C00B 119.7(3) . . ?
C00D C009 C00C 123.3(3) . . ?
C00D C009 N007 118.4(3) . . ?
C00C C009 N007 118.2(3) . . ?
N008 C00A N007 103.3(2) . . ?
N008 C00A Mo01 128.1(2) . . ?
N007 C00A Mo01 128.5(2) . . ?
C00G C00B C00E 122.7(3) . . ?
C00G C00B N008 118.9(3) . . ?
C00E C00B N008 118.3(3) . . ?
C009 C00C C00I 116.6(3) . . ?
C009 C00C C00F 122.2(3) . . ?
C00I C00C C00F 121.2(3) . . ?
C009 C00D C00M 117.5(3) . . ?
C009 C00D C00U 122.0(3) . . ?
C00M C00D C00U 120.4(3) . . ?
C00L C00E C00B 117.3(3) . . ?
C00L C00E C00S 121.0(4) . . ?
C00B C00E C00S 121.7(3) . . ?
C00C C00F H00A 109.5 . . ?
C00C C00F H00B 109.5 . . ?
H00A C00F H00B 109.5 . . ?
C00C C00F H00C 109.5 . . ?
H00A C00F H00C 109.5 . . ?
H00B C00F H00C 109.5 . . ?
C00B C00G C00J 117.5(3) . . ?
C00B C00G C00N 122.4(3) . . ?
C00J C00G C00N 120.1(3) . . ?
C00R C00H S005 109.7(2) . . ?
C00R C00H H00D 109.7 . . ?
S005 C00H H00D 109.7 . . ?
C00R C00H H00E 109.7 . . ?
S005 C00H H00E 109.7 . . ?
H00D C00H H00E 108.2 . . ?
C00P C00I C00C 122.2(3) . . ?
C00P C00I H00I 118.9 . . ?
C00C C00I H00I 118.9 . . ?
C00T C00J C00G 121.9(3) . . ?
C00T C00J H00J 119.1 . . ?
C00G C00J H00J 119.1 . . ?
C00O C00K N007 107.3(3) . . ?
C00O C00K H00K 126.4 . . ?
N007 C00K H00K 126.4 . . ?
C00E C00L C00T 121.9(4) . . ?
C00E C00L H00L 119.1 . . ?
C00T C00L H00L 119.1 . . ?
C00P C00M C00D 121.5(3) . . ?
C00P C00M H00M 119.3 . . ?
C00D C00M H00M 119.3 . . ?
C00G C00N H00F 109.5 . . ?
C00G C00N H00G 109.5 . . ?
H00F C00N H00G 109.5 . . ?
C00G C00N H00H 109.5 . . ?
H00F C00N H00H 109.5 . . ?
H00G C00N H00H 109.5 . . ?
C00K C00O N008 107.2(3) . . ?
C00K C00O H00O 126.4 . . ?
N008 C00O H00O 126.4 . . ?
C00I C00P C00M 118.9(3) . . ?
C00I C00P C00W 121.3(4) . . ?
C00M C00P C00W 119.8(4) . . ?
C00H C00R H00N 109.5 . . ?
C00H C00R H00P 109.5 . . ?
H00N C00R H00P 109.5 . . ?
C00H C00R H00Q 109.5 . . ?
H00N C00R H00Q 109.5 . . ?
H00P C00R H00Q 109.5 . . ?
C00E C00S H00R 109.5 . . ?
C00E C00S H00S 109.5 . . ?
H00R C00S H00S 109.5 . . ?
C00E C00S H00T 109.5 . . ?
H00R C00S H00T 109.5 . . ?
H00S C00S H00T 109.5 . . ?
C00J C00T C00L 118.6(3) . . ?
C00J C00T C00V 120.5(4) . . ?
C00L C00T C00V 120.9(4) . . ?
C00D C00U H00U 109.5 . . ?
C00D C00U H00V 109.5 . . ?
H00U C00U H00V 109.5 . . ?
C00D C00U H00W 109.5 . . ?
H00U C00U H00W 109.5 . . ?
H00V C00U H00W 109.5 . . ?
C00T C00V H00X 109.5 . . ?
C00T C00V H00Y 109.5 . . ?
H00X C00V H00Y 109.5 . . ?
C00T C00V H00Z 109.5 . . ?
H00X C00V H00Z 109.5 . . ?
H00Y C00V H00Z 109.5 . . ?
C00P C00W H010 109.5 . . ?
C00P C00W H011 109.5 . . ?
H010 C00W H011 109.5 . . ?
C00P C00W H012 109.5 . . ?
H010 C00W H012 109.5 . . ?
H011 C00W H012 109.5 . . ?
C2_1 C1_1 S005 111.2(14) . . ?
C2_1 C1_1 H1A_1 109.4 . . ?
S005 C1_1 H1A_1 109.4 . . ?
C2_1 C1_1 H1AB_1 109.4 . . ?
S005 C1_1 H1AB_1 109.4 . . ?
H1A_1 C1_1 H1AB_1 108.0 . . ?
C1_1 C2_1 H2A_1 109.5 . . ?
C1_1 C2_1 H2B_1 109.5 . . ?
H2A_1 C2_1 H2B_1 109.5 . . ?
C1_1 C2_1 H2C_1 109.5 . . ?
H2A_1 C2_1 H2C_1 109.5 . . ?
H2B_1 C2_1 H2C_1 109.5 . . ?
C2_2 C1_2 S005 112.2(14) . . ?
C2_2 C1_2 H1A_2 109.2 . . ?
S005 C1_2 H1A_2 109.2 . . ?
C2_2 C1_2 H1AB_2 109.2 . . ?
S005 C1_2 H1AB_2 109.2 . . ?
H1A_2 C1_2 H1AB_2 107.9 . . ?
C1_2 C2_2 H2A_2 109.5 . . ?
C1_2 C2_2 H2B_2 109.5 . . ?
H2A_2 C2_2 H2B_2 109.5 . . ?
C1_2 C2_2 H2C_2 109.5 . . ?
H2A_2 C2_2 H2C_2 109.5 . . ?
H2B_2 C2_2 H2C_2 109.5 . . ?

loop_
_geom_bond_atom_site_label_1
_geom_bond_atom_site_label_2
_geom_bond_distance
_geom_bond_site_symmetry_2
_geom_bond_publ_flag
Mo01 C00A 2.236(3) . ?
Mo01 Cl03 2.3242(7) . ?
Mo01 Cl04 2.3262(7) . ?
Mo01 Cl06 2.3286(7) . ?
Mo01 Cl02 2.3856(7) . ?
Mo01 S005 2.6140(7) . ?
S005 C1_2 1.78(3) . ?
S005 C00H 1.817(3) . ?
S005 C1_1 1.88(3) . ?
N007 C00A 1.377(4) . ?
N007 C00K 1.386(4) . ?
N007 C009 1.448(4) . ?
N008 C00A 1.369(4) . ?
N008 C00O 1.384(4) . ?
N008 C00B 1.444(4) . ?
C009 C00D 1.385(5) . ?
C009 C00C 1.393(4) . ?
C00B C00G 1.389(5) . ?
C00B C00E 1.403(5) . ?
C00C C00I 1.404(5) . ?
C00C C00F 1.499(5) . ?
C00D C00M 1.396(5) . ?
C00D C00U 1.503(5) . ?
C00E C00L 1.386(5) . ?
C00E C00S 1.499(5) . ?
C00F H00A 0.9800 . ?
C00F H00B 0.9800 . ?
C00F H00C 0.9800 . ?
C00G C00J 1.392(5) . ?
C00G C00N 1.502(5) . ?
C00H C00R 1.513(5) . ?
C00H H00D 0.9900 . ?
C00H H00E 0.9900 . ?
C00I C00P 1.378(6) . ?
C00I H00I 0.9500 . ?
C00J C00T 1.387(6) . ?
C00J H00J 0.9500 . ?
C00K C00O 1.332(5) . ?
C00K H00K 0.9500 . ?
C00L C00T 1.396(6) . ?
C00L H00L 0.9500 . ?
C00M C00P 1.387(6) . ?
C00M H00M 0.9500 . ?
C00N H00F 0.9800 . ?
C00N H00G 0.9800 . ?
C00N H00H 0.9800 . ?
C00O H00O 0.9500 . ?
C00P C00W 1.511(5) . ?
C00R H00N 0.9800 . ?
C00R H00P 0.9800 . ?
C00R H00Q 0.9800 . ?
C00S H00R 0.9800 . ?
C00S H00S 0.9800 . ?
C00S H00T 0.9800 . ?
C00T C00V 1.510(5) . ?
C00U H00U 0.9800 . ?
C00U H00V 0.9800 . ?
C00U H00W 0.9800 . ?
C00V H00X 0.9800 . ?
C00V H00Y 0.9800 . ?
C00V H00Z 0.9800 . ?
C00W H010 0.9800 . ?
C00W H011 0.9800 . ?
C00W H012 0.9800 . ?
C1_1 C2_1 1.513(15) . ?
C1_1 H1A_1 0.9900 . ?
C1_1 H1AB_1 0.9900 . ?
C2_1 H2A_1 0.9800 . ?
C2_1 H2B_1 0.9800 . ?
C2_1 H2C_1 0.9800 . ?
C1_2 C2_2 1.515(19) . ?
C1_2 H1A_2 0.9900 . ?
C1_2 H1AB_2 0.9900 . ?
C2_2 H2A_2 0.9800 . ?
C2_2 H2B_2 0.9800 . ?
C2_2 H2C_2 0.9800 . ?

loop_
_geom_torsion_atom_site_label_1
_geom_torsion_atom_site_label_2
_geom_torsion_atom_site_label_3
_geom_torsion_atom_site_label_4
_geom_torsion
_geom_torsion_site_symmetry_1
_geom_torsion_site_symmetry_2
_geom_torsion_site_symmetry_3
_geom_torsion_site_symmetry_4
_geom_torsion_publ_flag
C00A N007 C009 C00D -93.0(4) . . . . ?
C00K N007 C009 C00D 87.0(4) . . . . ?
C00A N007 C009 C00C 90.8(4) . . . . ?
C00K N007 C009 C00C -89.1(4) . . . . ?
C00O N008 C00A N007 0.1(4) . . . . ?
C00B N008 C00A N007 -179.8(3) . . . . ?
C00O N008 C00A Mo01 176.7(2) . . . . ?
C00B N008 C00A Mo01 -3.2(5) . . . . ?
C00K N007 C00A N008 0.0(4) . . . . ?
C009 N007 C00A N008 -180.0(3) . . . . ?
C00K N007 C00A Mo01 -176.6(2) . . . . ?
C009 N007 C00A Mo01 3.4(5) . . . . ?
C00A N008 C00B C00G 91.5(4) . . . . ?
C00O N008 C00B C00G -88.4(4) . . . . ?
C00A N008 C00B C00E -91.6(4) . . . . ?
C00O N008 C00B C00E 88.6(4) . . . . ?
C00D C009 C00C C00I 2.2(4) . . . . ?
N007 C009 C00C C00I 178.2(3) . . . . ?
C00D C009 C00C C00F 179.9(3) . . . . ?
N007 C009 C00C C00F -4.1(4) . . . . ?
C00C C009 C00D C00M -2.2(5) . . . . ?
N007 C009 C00D C00M -178.2(3) . . . . ?
C00C C009 C00D C00U 179.3(3) . . . . ?
N007 C009 C00D C00U 3.3(5) . . . . ?
C00G C00B C00E C00L -2.2(5) . . . . ?
N008 C00B C00E C00L -179.0(3) . . . . ?
C00G C00B C00E C00S 178.5(3) . . . . ?
N008 C00B C00E C00S 1.6(5) . . . . ?
C00E C00B C00G C00J 3.5(5) . . . . ?
N008 C00B C00G C00J -179.7(3) . . . . ?
C00E C00B C00G C00N -175.9(3) . . . . ?
N008 C00B C00G C00N 1.0(5) . . . . ?
C1_2 S005 C00H C00R 170.0(6) . . . . ?
C1_1 S005 C00H C00R 161.1(6) . . . . ?
Mo01 S005 C00H C00R -79.6(2) . . . . ?
C009 C00C C00I C00P -0.9(4) . . . . ?
C00F C00C C00I C00P -178.6(3) . . . . ?
C00B C00G C00J C00T -1.6(5) . . . . ?
C00N C00G C00J C00T 177.8(3) . . . . ?
C00A N007 C00K C00O 0.0(4) . . . . ?
C009 N007 C00K C00O 179.9(3) . . . . ?
C00B C00E C00L C00T -1.0(5) . . . . ?
C00S C00E C00L C00T 178.3(4) . . . . ?
C009 C00D C00M C00P 0.8(5) . . . . ?
C00U C00D C00M C00P 179.3(3) . . . . ?
N007 C00K C00O N008 0.1(4) . . . . ?
C00A N008 C00O C00K -0.1(4) . . . . ?
C00B N008 C00O C00K 179.8(3) . . . . ?
C00C C00I C00P C00M -0.4(5) . . . . ?
C00C C00I C00P C00W -179.8(3) . . . . ?
C00D C00M C00P C00I 0.4(5) . . . . ?
C00D C00M C00P C00W 179.9(3) . . . . ?
C00G C00J C00T C00L -1.5(6) . . . . ?
C00G C00J C00T C00V 177.6(4) . . . . ?
C00E C00L C00T C00J 2.8(6) . . . . ?
C00E C00L C00T C00V -176.2(4) . . . . ?
C00H S005 C1_1 C2_1 -123.4(12) . . . . ?
Mo01 S005 C1_1 C2_1 114.5(12) . . . . ?
C00H S005 C1_2 C2_2 -80.7(13) . . . . ?
Mo01 S005 C1_2 C2_2 161.8(11) . . . . ?
